data_7108434
loop_
_publ_author_name
'Han-Yuan Gong'
'Brett M. Rambo'
'Cory Nelson'
'Vincent M. Lynch'
'Xiaoyang Zhu'
'Jonathan L. Sessler'

_publ_section_title
;
 Rare-earth cation effects on three-dimensional metal-organic rotaxane
 framework (MORF) self assembly
;
_journal_name_full Chem.Commun.
_journal_page_first 10186
_journal_page_last 10188
_journal_paper_doi 10.1039/C2CC34200F
_journal_volume 48
_journal_year 2012
_chemical_formula_sum 'C81 H94 N11 O37.5 Sm2'
_chemical_formula_weight 2122.37
_chemical_name_common
;
cyclo(2)(2,6-di(1H-imidazol-1-yl)pyridine)(2)(1,4-
dimethylenebenzene)_ 5 terepht
;
_chemical_name_systematic
;
?
;
_space_group_IT_number 14
_symmetry_cell_setting monoclinic
_symmetry_space_group_name_Hall '-P 2yn'
_symmetry_space_group_name_H-M 'P 1 21/n 1'
_atom_sites_solution_hydrogens geom
_atom_sites_solution_primary direct
_atom_sites_solution_secondary difmap
_audit_creation_method SHELXL-97
_cell_angle_alpha 90.00
_cell_angle_beta 97.17(3)
_cell_angle_gamma 90.00
_cell_formula_units_Z 4
_cell_length_a 24.003(5)
_cell_length_b 11.365(2)
_cell_length_c 32.883(7)
_cell_measurement_reflns_used 15123
_cell_measurement_temperature 100(2)
_cell_measurement_theta_max 25.00
_cell_measurement_theta_min 0.99
_cell_volume 8900(3)
_computing_cell_refinement 'CrystalClear (Rigaku Inc., 2008)'
_computing_data_collection 'CrystalClear (Rigaku Inc., 2008)'
_computing_data_reduction 'CrystalClear (Rigaku Inc., 2008)'
_computing_molecular_graphics
;
XP, Shelxtl-Plus Version 5.1, Bruker AXS, 1998.
;
_computing_publication_material
;
XCIF, Shelxtl-Plus Version 5.1, Bruker AXS, 1998.
;
_computing_structure_refinement 'SHELXL-97 (Sheldrick, 1997)'
_computing_structure_solution 'SHELXS-97 (Sheldrick, 1990)'
_diffrn_ambient_temperature 100(2)
_diffrn_detector_area_resol_mean 28.5714
_diffrn_measured_fraction_theta_full 0.964
_diffrn_measured_fraction_theta_max 0.964
_diffrn_measurement_device_type
;
Saturn724+ (2x2 bin mode)
;
_diffrn_measurement_method dtprofit.ref
_diffrn_radiation_monochromator graphite
_diffrn_radiation_source 'fine-focus sealed tube'
_diffrn_radiation_type MoK\a
_diffrn_radiation_wavelength 0.71073
_diffrn_reflns_av_R_equivalents 0.0588
_diffrn_reflns_av_sigmaI/netI 0.0696
_diffrn_reflns_limit_h_max 28
_diffrn_reflns_limit_h_min -28
_diffrn_reflns_limit_k_max 11
_diffrn_reflns_limit_k_min -13
_diffrn_reflns_limit_l_max 38
_diffrn_reflns_limit_l_min -39
_diffrn_reflns_number 57678
_diffrn_reflns_theta_full 25.00
_diffrn_reflns_theta_max 25.00
_diffrn_reflns_theta_min 0.99
_exptl_absorpt_coefficient_mu 1.403
_exptl_absorpt_correction_T_max 1.0000
_exptl_absorpt_correction_T_min 0.7225
_exptl_absorpt_correction_type multi-scan
_exptl_absorpt_process_details
;
Sheldrick, G. M. (1996). SADABS. University of G\"ottingen, Germany.
;
_exptl_crystal_colour colorless
_exptl_crystal_density_diffrn 1.584
_exptl_crystal_density_method 'not measured'
_exptl_crystal_description prism
_exptl_crystal_F_000 4324
_exptl_crystal_size_max 0.24
_exptl_crystal_size_mid 0.14
_exptl_crystal_size_min 0.12
_refine_diff_density_max 2.383
_refine_diff_density_min -1.477
_refine_diff_density_rms 0.197
_refine_ls_extinction_method none
_refine_ls_goodness_of_fit_ref 1.000
_refine_ls_hydrogen_treatment constr
_refine_ls_matrix_type full
_refine_ls_number_parameters 1168
_refine_ls_number_reflns 15123
_refine_ls_number_restraints 38
_refine_ls_restrained_S_all 1.005
_refine_ls_R_factor_all 0.0804
_refine_ls_R_factor_gt 0.0664
_refine_ls_shift/su_max 0.001
_refine_ls_shift/su_mean 0.000
_refine_ls_structure_factor_coef Fsqd
_refine_ls_weighting_details 'calc w=1/[\s^2^(Fo^2^)+(0.1500P)^2^+45.0000P] where P=(Fo^2^+2Fc^2^)/3'
_refine_ls_weighting_scheme calc
_refine_ls_wR_factor_gt 0.2129
_refine_ls_wR_factor_ref 0.2311
_reflns_number_gt 12276
_reflns_number_total 15123
_reflns_threshold_expression >2sigma(I)
_cod_data_source_file c2cc34200f.txt
_cod_data_source_block MORF_Sm
_cod_original_sg_symbol_H-M P21/n
_cod_original_formula_sum 'C81 H94 N11 O37.50 Sm2'
_cod_database_code 7108434

loop_
_symmetry_equiv_pos_as_xyz
'x, y, z'
'-x+1/2, y+1/2, -z+1/2'
'-x, -y, -z'
'x-1/2, -y-1/2, z-1/2'

loop_
_atom_site_label
_atom_site_type_symbol
_atom_site_fract_x
_atom_site_fract_y
_atom_site_fract_z
_atom_site_U_iso_or_equiv
_atom_site_adp_type
_atom_site_occupancy
_atom_site_symmetry_multiplicity
_atom_site_calc_flag
_atom_site_refinement_flags
Sm1 Sm 0.587905(16) 0.75991(4) 0.372725(11) 0.01844(15) Uani 1 1 d .
Sm2 Sm 0.871553(15) 0.26873(4) 0.601544(11) 0.01619(15) Uani 1 1 d .
O1W O 0.5891(3) 0.8794(6) 0.31157(17) 0.0341(15) Uani 1 1 d .
O1 O 0.4995(2) 0.7127(5) 0.32325(17) 0.0292(13) Uani 1 1 d .
O2 O 0.5754(2) 0.6033(6) 0.31958(16) 0.0292(14) Uani 1 1 d .
O2W O 0.8266(2) 0.4143(5) 0.63945(16) 0.0264(13) Uani 1 1 d .
O3 O 0.5350(2) 0.5927(5) 0.39948(15) 0.0235(12) Uani 1 1 d .
O3W O 0.3359(7) 1.3566(16) 0.4211(5) 0.070(5) Uani 0.50 1 d P
O4 O 0.5931(2) 0.6866(5) 0.44603(15) 0.0203(11) Uani 1 1 d .
O4W O 0.2785(7) 1.3042(12) 0.3782(4) 0.046(4) Uani 0.50 1 d P
O5 O 0.5240(2) 0.8827(5) 0.39905(15) 0.0261(13) Uani 1 1 d .
O5W O 0.7611(4) 0.0576(14) 0.6757(3) 0.123(6) Uani 1 1 d .
O6 O 0.4629(2) 1.0314(5) 0.38794(15) 0.0257(12) Uani 1 1 d .
O6W O 0.5944(4) 0.1834(12) 0.1927(3) 0.098(4) Uani 1 1 d .
O7 O 0.6516(3) 0.9062(6) 0.39608(18) 0.0343(14) Uani 1 1 d .
O7W O 0.6850(4) 0.9857(14) 0.3001(3) 0.120(5) Uani 1 1 d .
O8 O 0.7146(3) 1.0351(6) 0.37871(18) 0.0370(15) Uani 1 1 d .
O8W O 0.6707(5) 0.2293(16) 0.2609(4) 0.154(7) Uani 1 1 d .
O9W O 0.6795(4) 0.1139(10) 0.7216(3) 0.089(3) Uani 1 1 d .
O9 O 0.7841(2) 1.1745(6) 0.58657(18) 0.0314(14) Uani 1 1 d .
O10 O 0.7122(2) 1.0670(6) 0.60045(19) 0.0366(15) Uani 1 1 d .
O10W O 0.7306(4) 0.7271(14) 0.2778(3) 0.124(6) Uani 1 1 d .
O11 O 0.6737(2) 0.6649(6) 0.37347(16) 0.0284(13) Uani 1 1 d .
O11W O 0.7019(4) -0.0370(10) 0.7865(2) 0.080(3) Uani 1 1 d .
O12 O 0.7475(2) 0.5866(6) 0.35076(18) 0.0390(16) Uani 1 1 d .
O12W O 0.6597(3) 0.4429(9) 0.3060(3) 0.076(3) Uani 1 1 d .
O13W O 0.4255(3) 0.8974(7) 0.3198(2) 0.0491(19) Uani 1 1 d .
O13 O 0.8276(2) 0.4013(5) 0.55322(16) 0.0297(13) Uani 1 1 d .
O14W O 0.9951(3) 0.4483(6) 0.68642(17) 0.0376(15) Uani 1 1 d .
O14 O 0.7810(2) 0.5506(5) 0.57655(16) 0.0268(13) Uani 1 1 d .
O15 O 0.9296(3) 0.2536(5) 0.66897(18) 0.0295(14) Uani 1 1 d .
O15W O 0.6442(2) 0.8685(6) 0.61011(19) 0.0369(15) Uani 1 1 d .
O16 O 0.8646(2) 0.1194(6) 0.65686(17) 0.0321(14) Uani 1 1 d .
O16W O 0.4974(3) -0.0297(6) 0.26403(19) 0.0443(17) Uani 1 1 d .
O17 O 0.9449(2) 0.1130(5) 0.59197(15) 0.0234(12) Uani 1 1 d .
O17W O 0.7750(12) -0.179(3) 0.6788(9) 0.139(5) Uani 0.50 1 d P
O18 O 0.8905(2) 0.1786(5) 0.53802(15) 0.0207(11) Uani 1 1 d .
O18W O 0.7835(6) -0.1707(14) 0.7577(5) 0.139(5) Uani 1 1 d .
O19 O 0.9472(2) 0.3900(5) 0.59303(15) 0.0249(12) Uani 1 1 d .
O20 O 1.0039(3) 0.5385(6) 0.61141(16) 0.0336(15) Uani 1 1 d .
O21 O 1.1309(5) 0.8144(12) 0.6007(3) 0.116(3) Uani 1 1 d DU
N1 N 0.3707(3) 0.6639(6) 0.3969(2) 0.0247(15) Uani 1 1 d .
N2 N 0.3661(3) 0.5197(6) 0.3546(2) 0.0273(15) Uani 1 1 d .
N3 N 0.4368(3) 0.3864(6) 0.34558(19) 0.0234(15) Uani 1 1 d .
N4 N 0.5141(3) 0.2688(6) 0.3413(2) 0.0226(15) Uani 1 1 d .
N5 N 0.5971(3) 0.2920(6) 0.3737(2) 0.0234(15) Uani 1 1 d .
N6 N 0.8823(3) -0.1852(7) 0.6160(3) 0.0397(19) Uani 1 1 d .
N7 N 0.9596(3) -0.1993(7) 0.6568(2) 0.0312(17) Uani 1 1 d .
N8 N 1.0368(3) -0.0789(6) 0.6591(2) 0.0263(15) Uani 1 1 d .
N9 N 1.1107(3) 0.0476(7) 0.6555(2) 0.0319(17) Uani 1 1 d .
N10 N 1.1159(3) 0.1880(7) 0.6124(3) 0.0400(19) Uani 1 1 d .
N11 N 1.1565(5) 0.6729(13) 0.6490(4) 0.116(3) Uani 1 1 d DU
C1 C 0.3826(3) 0.7214(7) 0.4708(3) 0.0229(17) Uani 1 1 d .
C2 C 0.3940(3) 0.7509(7) 0.4276(3) 0.0253(18) Uani 1 1 d .
H2A H 0.3781 0.8275 0.4201 0.030 Uiso 1 1 calc R
H2B H 0.4343 0.7560 0.4272 0.030 Uiso 1 1 calc R
C3 C 0.4011(3) 0.5851(8) 0.3797(2) 0.0266(18) Uani 1 1 d .
H3A H 0.4400 0.5771 0.3843 0.032 Uiso 1 1 calc R
C4 C 0.3148(3) 0.6484(9) 0.3813(3) 0.035(2) Uani 1 1 d .
H4A H 0.2845 0.6923 0.3881 0.041 Uiso 1 1 calc R
C5 C 0.3122(3) 0.5597(8) 0.3551(3) 0.033(2) Uani 1 1 d .
H5A H 0.2800 0.5301 0.3398 0.039 Uiso 1 1 calc R
C6 C 0.3841(3) 0.4157(7) 0.3336(2) 0.0231(17) Uani 1 1 d .
C7 C 0.3482(3) 0.3564(8) 0.3048(2) 0.0297(19) Uani 1 1 d .
H7A H 0.3114 0.3814 0.2975 0.036 Uiso 1 1 calc R
C8 C 0.3690(4) 0.2593(8) 0.2874(3) 0.031(2) Uani 1 1 d .
H8A H 0.3462 0.2163 0.2678 0.037 Uiso 1 1 calc R
C9 C 0.4244(4) 0.2246(8) 0.2992(3) 0.0298(19) Uani 1 1 d .
H9A H 0.4395 0.1582 0.2881 0.036 Uiso 1 1 calc R
C10 C 0.4555(3) 0.2928(7) 0.3277(2) 0.0228(17) Uani 1 1 d .
C11 C 0.5469(3) 0.3413(8) 0.3661(2) 0.0228(17) Uani 1 1 d .
H11A H 0.5362 0.4132 0.3763 0.027 Uiso 1 1 calc R
C12 C 0.5446(4) 0.1715(8) 0.3323(3) 0.0312(19) Uani 1 1 d .
H12A H 0.5319 0.1088 0.3155 0.037 Uiso 1 1 calc R
C13 C 0.5968(4) 0.1852(8) 0.3528(3) 0.0312(19) Uani 1 1 d .
H13A H 0.6267 0.1332 0.3529 0.037 Uiso 1 1 calc R
C14 C 0.6428(3) 0.3398(9) 0.4033(3) 0.0303(19) Uani 1 1 d .
H14A H 0.6459 0.4239 0.3991 0.036 Uiso 1 1 calc R
H14B H 0.6780 0.3037 0.3987 0.036 Uiso 1 1 calc R
C15 C 0.6323(3) 0.3172(7) 0.4471(2) 0.0224(17) Uani 1 1 d .
C16 C 0.6086(3) 0.2147(7) 0.4588(3) 0.0242(18) Uani 1 1 d .
H16A H 0.5973 0.1576 0.4392 0.029 Uiso 1 1 calc R
C17 C 0.6013(3) 0.1952(7) 0.4989(2) 0.0234(17) Uani 1 1 d .
H17A H 0.5853 0.1248 0.5061 0.028 Uiso 1 1 calc R
C18 C 0.6477(3) 0.4035(7) 0.4767(2) 0.0259(18) Uani 1 1 d .
H18A H 0.6627 0.4746 0.4692 0.031 Uiso 1 1 calc R
C19 C 0.6405(3) 0.3824(8) 0.5174(3) 0.0263(18) Uani 1 1 d .
H19A H 0.6515 0.4395 0.5370 0.032 Uiso 1 1 calc R
C20 C 0.8415(3) -0.1437(9) 0.5818(3) 0.044(3) Uani 1 1 d .
H20A H 0.8382 -0.0588 0.5835 0.053 Uiso 1 1 calc R
H20B H 0.8050 -0.1773 0.5845 0.053 Uiso 1 1 calc R
C21 C 0.9302(3) -0.1324(8) 0.6280(3) 0.0279(19) Uani 1 1 d .
H21A H 0.9419 -0.0609 0.6182 0.033 Uiso 1 1 calc R
C22 C 0.8795(5) -0.2885(9) 0.6364(4) 0.058(3) Uani 1 1 d .
H22A H 0.8502 -0.3426 0.6329 0.069 Uiso 1 1 calc R
C23 C 0.9279(4) -0.2983(9) 0.6631(4) 0.047(3) Uani 1 1 d .
H23A H 0.9375 -0.3589 0.6817 0.057 Uiso 1 1 calc R
C24 C 1.0141(4) -0.1706(8) 0.6757(3) 0.0290(19) Uani 1 1 d .
C25 C 1.0413(4) -0.2354(9) 0.7083(3) 0.043(3) Uani 1 1 d .
H25A H 1.0241 -0.3002 0.7186 0.052 Uiso 1 1 calc R
C26 C 1.0943(4) -0.2009(11) 0.7247(3) 0.052(3) Uani 1 1 d .
H26A H 1.1134 -0.2420 0.7466 0.062 Uiso 1 1 calc R
C27 C 1.1195(4) -0.1030(9) 0.7081(3) 0.038(2) Uani 1 1 d .
H27A H 1.1549 -0.0759 0.7187 0.045 Uiso 1 1 calc R
C28 C 1.0889(3) -0.0508(8) 0.6757(2) 0.0272(18) Uani 1 1 d .
C29 C 1.0814(3) 0.1158(8) 0.6271(3) 0.0294(19) Uani 1 1 d .
H29A H 1.0429 0.1120 0.6192 0.035 Uiso 1 1 calc R
C30 C 1.1666(4) 0.0836(12) 0.6590(5) 0.075(4) Uani 1 1 d .
H30A H 1.1961 0.0535 0.6770 0.090 Uiso 1 1 calc R
C31 C 1.1699(5) 0.1699(12) 0.6315(5) 0.079(5) Uani 1 1 d .
H31A H 1.2021 0.2097 0.6263 0.095 Uiso 1 1 calc R
C32 C 1.0998(5) 0.2731(10) 0.5797(4) 0.049(3) Uani 1 1 d .
H32A H 1.1174 0.3481 0.5872 0.059 Uiso 1 1 calc R
H32B H 1.0594 0.2845 0.5769 0.059 Uiso 1 1 calc R
C33 C 1.1167(4) 0.2335(8) 0.5379(3) 0.037(2) Uani 1 1 d .
C34 C 1.1039(4) 0.3122(8) 0.5056(3) 0.040(2) Uani 1 1 d .
H34A H 1.0870 0.3838 0.5102 0.048 Uiso 1 1 calc R
C35 C 1.1163(4) 0.2842(8) 0.4661(3) 0.039(2) Uani 1 1 d .
H35A H 1.1075 0.3371 0.4447 0.047 Uiso 1 1 calc R
C36 C 1.1419(3) 0.1763(8) 0.4590(3) 0.035(2) Uani 1 1 d .
C37 C 1.1540(4) 0.0991(9) 0.4921(3) 0.045(3) Uani 1 1 d .
H37A H 1.1707 0.0270 0.4879 0.053 Uiso 1 1 calc R
C38 C 1.1417(4) 0.1275(9) 0.5310(4) 0.045(3) Uani 1 1 d .
H38A H 1.1504 0.0748 0.5525 0.054 Uiso 1 1 calc R
C39 C 0.5238(3) 0.6275(7) 0.3074(2) 0.0218(17) Uani 1 1 d .
C40 C 0.4932(3) 0.5537(8) 0.2744(2) 0.0236(17) Uani 1 1 d .
C41 C 0.4383(3) 0.5811(8) 0.2583(2) 0.0253(18) Uani 1 1 d .
H41A H 0.4201 0.6448 0.2687 0.030 Uiso 1 1 calc R
C42 C 0.5197(3) 0.4560(7) 0.2596(2) 0.0239(17) Uani 1 1 d .
H42A H 0.5562 0.4369 0.2706 0.029 Uiso 1 1 calc R
C43 C 0.5541(3) 0.6149(7) 0.4371(2) 0.0180(16) Uani 1 1 d .
C44 C 0.5262(3) 0.5551(7) 0.4694(2) 0.0200(16) Uani 1 1 d .
C45 C 0.5373(3) 0.5926(7) 0.5102(2) 0.0212(16) Uani 1 1 d .
H45A H 0.5626 0.6536 0.5171 0.025 Uiso 1 1 calc R
C46 C 0.4889(3) 0.4603(7) 0.4601(2) 0.0194(16) Uani 1 1 d .
H46A H 0.4821 0.4332 0.4332 0.023 Uiso 1 1 calc R
C47 C 0.4951(3) 0.9666(7) 0.4116(2) 0.0226(17) Uani 1 1 d .
C48 C 0.4989(3) 0.9855(7) 0.4573(2) 0.0201(16) Uani 1 1 d .
C49 C 0.5306(3) 0.9084(7) 0.4847(2) 0.0203(16) Uani 1 1 d .
H49A H 0.5508 0.8473 0.4747 0.024 Uiso 1 1 calc R
C50 C 0.5316(3) 0.9244(7) 0.5267(2) 0.0188(16) Uani 1 1 d .
H50A H 0.5530 0.8739 0.5446 0.023 Uiso 1 1 calc R
C51 C 0.6911(3) 0.9821(8) 0.4042(3) 0.0279(18) Uani 1 1 d .
C52 C 0.7053(3) 1.0106(7) 0.4491(2) 0.0225(17) Uani 1 1 d .
C53 C 0.6835(3) 0.9479(7) 0.4797(3) 0.0252(18) Uani 1 1 d .
H53A H 0.6597 0.8846 0.4726 0.030 Uiso 1 1 calc R
C54 C 0.6962(3) 0.9773(7) 0.5200(3) 0.0256(18) Uani 1 1 d .
H54A H 0.6816 0.9327 0.5399 0.031 Uiso 1 1 calc R
C55 C 0.7309(3) 1.0737(7) 0.5319(3) 0.0248(17) Uani 1 1 d .
C56 C 0.7531(3) 1.1367(7) 0.5017(2) 0.0253(18) Uani 1 1 d .
H56A H 0.7764 1.2005 0.5091 0.030 Uiso 1 1 calc R
C57 C 0.7412(3) 1.1067(8) 0.4605(3) 0.0281(19) Uani 1 1 d .
H57A H 0.7568 1.1495 0.4406 0.034 Uiso 1 1 calc R
C58 C 0.7434(3) 1.1080(7) 0.5755(3) 0.0263(18) Uani 1 1 d .
C59 C 0.7198(3) 0.6147(7) 0.3793(2) 0.0222(17) Uani 1 1 d .
C60 C 0.7436(3) 0.5888(7) 0.4225(2) 0.0201(16) Uani 1 1 d .
C61 C 0.7786(3) 0.4913(8) 0.4318(2) 0.0263(18) Uani 1 1 d .
H61A H 0.7904 0.4470 0.4107 0.032 Uiso 1 1 calc R
C62 C 0.7961(3) 0.4599(8) 0.4725(2) 0.0262(18) Uani 1 1 d .
H62A H 0.8183 0.3934 0.4783 0.031 Uiso 1 1 calc R
C63 C 0.7803(3) 0.5283(7) 0.5044(2) 0.0195(16) Uani 1 1 d .
C64 C 0.7477(3) 0.6301(7) 0.4951(2) 0.0201(16) Uani 1 1 d .
H64A H 0.7383 0.6782 0.5161 0.024 Uiso 1 1 calc R
C65 C 0.7297(3) 0.6586(7) 0.4544(2) 0.0187(16) Uani 1 1 d .
H65A H 0.7080 0.7256 0.4484 0.022 Uiso 1 1 calc R
C66 C 0.7971(3) 0.4921(7) 0.5479(2) 0.0212(16) Uani 1 1 d .
C67 C 0.9096(3) 0.1565(8) 0.6780(2) 0.0237(18) Uani 1 1 d .
C68 C 0.9375(3) 0.0825(8) 0.7121(2) 0.0237(17) Uani 1 1 d .
C69 C 0.9107(3) -0.0139(8) 0.7271(2) 0.0245(18) Uani 1 1 d .
H69A H 0.8742 -0.0330 0.7161 0.029 Uiso 1 1 calc R
C70 C 0.9916(3) 0.1128(8) 0.7286(2) 0.0249(17) Uani 1 1 d .
H70A H 1.0090 0.1785 0.7190 0.030 Uiso 1 1 calc R
C71 C 0.9320(3) 0.1201(7) 0.5536(2) 0.0201(16) Uani 1 1 d .
C72 C 0.9673(3) 0.0570(7) 0.5262(2) 0.0191(16) Uani 1 1 d .
C73 C 1.0073(3) -0.0257(7) 0.5417(2) 0.0218(16) Uani 1 1 d .
H73A H 1.0121 -0.0433 0.5695 0.026 Uiso 1 1 calc R
C74 C 0.9599(3) 0.0818(7) 0.4845(2) 0.0216(16) Uani 1 1 d .
H74A H 0.9330 0.1362 0.4741 0.026 Uiso 1 1 calc R
C75 C 0.9798(3) 0.4697(7) 0.5845(2) 0.0207(16) Uani 1 1 d .
C76 C 0.9896(3) 0.4853(7) 0.5412(2) 0.0199(16) Uani 1 1 d .
C77 C 0.9646(3) 0.4101(7) 0.5105(2) 0.0221(16) Uani 1 1 d .
H77A H 0.9412 0.3497 0.5172 0.027 Uiso 1 1 calc R
C78 C 1.0255(3) 0.5750(7) 0.5302(2) 0.0215(16) Uani 1 1 d .
H78A H 1.0429 0.6249 0.5503 0.026 Uiso 1 1 calc R
C79 C 1.1174(6) 0.7166(14) 0.6200(5) 0.116(3) Uani 1 1 d DU
H79A H 1.0826 0.6805 0.6136 0.139 Uiso 1 1 calc R
C80 C 1.2119(5) 0.7283(15) 0.6576(5) 0.116(3) Uani 1 1 d DU
H80A H 1.2120 0.8014 0.6430 0.174 Uiso 1 1 calc R
H80B H 1.2399 0.6768 0.6489 0.174 Uiso 1 1 calc R
H80C H 1.2201 0.7429 0.6865 0.174 Uiso 1 1 calc R
C81 C 1.1543(7) 0.5627(13) 0.6736(5) 0.116(3) Uani 1 1 d DU
H81A H 1.1179 0.5273 0.6677 0.174 Uiso 1 1 calc R
H81B H 1.1613 0.5813 0.7023 0.174 Uiso 1 1 calc R
H81C H 1.1824 0.5088 0.6667 0.174 Uiso 1 1 calc R

loop_
_atom_site_aniso_label
_atom_site_aniso_U_11
_atom_site_aniso_U_22
_atom_site_aniso_U_33
_atom_site_aniso_U_23
_atom_site_aniso_U_13
_atom_site_aniso_U_12
Sm1 0.0182(2) 0.0214(3) 0.0147(2) -0.00232(14) -0.00192(15) 0.00231(15)
Sm2 0.0141(2) 0.0189(3) 0.0153(2) 0.00038(14) 0.00042(14) 0.00284(15)
O1W 0.038(3) 0.040(4) 0.025(3) 0.003(3) 0.004(2) 0.006(3)
O1 0.026(3) 0.031(4) 0.028(3) -0.007(3) -0.006(2) 0.006(3)
O2 0.020(3) 0.041(4) 0.025(3) -0.010(3) -0.003(2) 0.010(3)
O2W 0.020(3) 0.033(4) 0.027(3) -0.006(2) 0.003(2) 0.007(2)
O3 0.026(3) 0.022(3) 0.022(3) -0.002(2) 0.000(2) 0.000(2)
O3W 0.067(11) 0.058(12) 0.086(12) -0.010(9) 0.013(9) 0.018(9)
O4 0.014(2) 0.016(3) 0.030(3) -0.003(2) 0.002(2) -0.003(2)
O4W 0.080(10) 0.025(7) 0.037(7) 0.012(6) 0.028(7) 0.029(7)
O5 0.028(3) 0.031(4) 0.019(3) -0.007(2) 0.003(2) 0.006(3)
O5W 0.060(6) 0.262(17) 0.048(5) 0.017(7) 0.015(4) -0.061(8)
O6 0.025(3) 0.029(3) 0.023(3) -0.002(2) 0.002(2) 0.005(2)
O6W 0.077(7) 0.127(10) 0.089(7) 0.003(7) 0.005(5) -0.036(7)
O7 0.034(3) 0.031(4) 0.036(3) -0.009(3) -0.002(2) -0.013(3)
O7W 0.067(6) 0.246(16) 0.046(5) 0.008(7) 0.007(4) -0.066(8)
O8 0.032(3) 0.046(4) 0.034(3) -0.001(3) 0.009(3) -0.008(3)
O8W 0.091(9) 0.32(2) 0.058(7) -0.014(9) 0.019(6) -0.044(11)
O9W 0.075(6) 0.098(8) 0.085(7) 0.015(6) -0.020(5) 0.003(6)
O9 0.020(3) 0.030(4) 0.042(3) -0.004(3) -0.004(2) -0.003(3)
O10 0.025(3) 0.042(4) 0.045(4) -0.004(3) 0.011(3) -0.004(3)
O10W 0.057(6) 0.253(17) 0.058(6) 0.054(8) -0.010(5) -0.023(8)
O11 0.025(3) 0.036(4) 0.023(3) 0.003(2) -0.003(2) 0.008(3)
O11W 0.072(6) 0.132(9) 0.035(4) 0.024(5) 0.007(4) 0.012(6)
O12 0.029(3) 0.059(5) 0.030(3) 0.007(3) 0.010(2) 0.017(3)
O12W 0.050(5) 0.092(7) 0.079(6) -0.021(5) -0.014(4) 0.007(5)
O13W 0.036(4) 0.063(5) 0.045(4) -0.014(3) -0.008(3) 0.020(3)
O13 0.028(3) 0.032(4) 0.029(3) 0.001(2) 0.002(2) 0.014(3)
O14W 0.051(4) 0.035(4) 0.026(3) -0.007(3) 0.000(3) -0.013(3)
O14 0.029(3) 0.029(4) 0.023(3) 0.001(2) 0.004(2) 0.003(3)
O15 0.044(4) 0.014(3) 0.027(3) 0.003(2) -0.009(3) -0.002(3)
O15W 0.029(3) 0.034(4) 0.048(4) -0.002(3) 0.010(3) 0.008(3)
O16 0.021(3) 0.044(4) 0.031(3) 0.009(3) 0.003(2) -0.004(3)
O16W 0.054(4) 0.045(5) 0.034(4) 0.008(3) 0.003(3) 0.008(3)
O17 0.031(3) 0.018(3) 0.022(3) 0.003(2) 0.007(2) 0.007(2)
O17W 0.115(9) 0.129(11) 0.182(12) -0.052(9) 0.055(9) -0.011(9)
O18 0.020(3) 0.017(3) 0.025(3) -0.003(2) 0.003(2) 0.006(2)
O18W 0.115(9) 0.129(11) 0.182(12) -0.052(9) 0.055(9) -0.011(9)
O19 0.027(3) 0.026(3) 0.022(3) 0.003(2) 0.004(2) -0.006(2)
O20 0.044(4) 0.034(4) 0.022(3) -0.003(3) 0.006(2) -0.018(3)
O21 0.110(5) 0.155(7) 0.084(4) -0.011(4) 0.016(4) 0.016(5)
N1 0.020(3) 0.019(4) 0.034(4) -0.004(3) 0.001(3) -0.002(3)
N2 0.023(3) 0.024(4) 0.035(4) -0.007(3) 0.002(3) -0.003(3)
N3 0.022(3) 0.024(4) 0.024(3) 0.001(3) 0.005(3) 0.000(3)
N4 0.023(3) 0.021(4) 0.024(4) 0.002(3) 0.003(3) 0.002(3)
N5 0.014(3) 0.019(4) 0.037(4) -0.002(3) 0.002(3) -0.004(3)
N6 0.025(4) 0.033(5) 0.063(5) -0.004(4) 0.011(3) -0.003(3)
N7 0.034(4) 0.021(4) 0.043(4) 0.009(3) 0.020(3) 0.008(3)
N8 0.022(3) 0.030(4) 0.028(3) 0.002(3) 0.006(3) 0.006(3)
N9 0.019(3) 0.032(4) 0.046(4) 0.006(3) 0.005(3) -0.001(3)
N10 0.023(4) 0.026(5) 0.072(6) 0.009(4) 0.007(3) -0.007(3)
N11 0.110(5) 0.155(7) 0.084(4) -0.011(4) 0.016(4) 0.016(5)
C1 0.011(3) 0.019(5) 0.037(5) 0.001(3) -0.001(3) 0.002(3)
C2 0.019(4) 0.021(5) 0.036(5) -0.003(3) 0.002(3) 0.000(3)
C3 0.016(4) 0.034(5) 0.029(4) 0.000(4) 0.000(3) 0.000(3)
C4 0.013(4) 0.043(6) 0.046(5) -0.004(4) 0.000(3) 0.003(4)
C5 0.020(4) 0.031(5) 0.044(5) -0.011(4) -0.007(3) 0.004(4)
C6 0.020(4) 0.023(5) 0.027(4) 0.000(3) 0.004(3) 0.002(3)
C7 0.023(4) 0.035(5) 0.030(4) -0.005(4) -0.002(3) -0.001(4)
C8 0.030(5) 0.033(5) 0.028(5) -0.005(4) -0.004(3) -0.004(4)
C9 0.031(5) 0.027(5) 0.032(5) -0.002(4) 0.004(3) 0.004(4)
C10 0.018(4) 0.026(5) 0.024(4) 0.004(3) 0.004(3) 0.000(3)
C11 0.016(4) 0.027(5) 0.026(4) 0.002(3) 0.003(3) 0.000(3)
C12 0.031(5) 0.024(5) 0.038(5) -0.008(4) 0.002(3) 0.003(4)
C13 0.033(5) 0.020(5) 0.040(5) -0.002(4) 0.005(4) 0.005(4)
C14 0.017(4) 0.032(5) 0.041(5) -0.003(4) 0.000(3) -0.002(4)
C15 0.008(3) 0.022(5) 0.038(4) 0.002(3) 0.000(3) -0.001(3)
C16 0.015(4) 0.017(4) 0.040(5) -0.012(3) 0.000(3) 0.002(3)
C17 0.014(4) 0.017(4) 0.040(5) -0.005(3) 0.004(3) -0.002(3)
C18 0.022(4) 0.014(4) 0.040(5) 0.006(3) -0.003(3) 0.002(3)
C19 0.014(4) 0.024(5) 0.039(5) -0.003(4) -0.001(3) 0.000(3)
C20 0.017(4) 0.029(6) 0.084(8) -0.016(5) -0.002(4) 0.000(4)
C21 0.021(4) 0.017(5) 0.047(5) 0.003(4) 0.012(3) 0.007(3)
C22 0.043(6) 0.021(6) 0.111(10) 0.015(6) 0.019(6) -0.009(5)
C23 0.049(6) 0.016(5) 0.078(8) 0.017(5) 0.015(5) -0.003(4)
C24 0.035(5) 0.021(5) 0.033(4) 0.006(4) 0.013(3) 0.008(4)
C25 0.040(6) 0.052(7) 0.043(6) 0.025(5) 0.026(4) 0.022(5)
C26 0.045(6) 0.077(9) 0.035(5) 0.025(5) 0.013(4) 0.030(6)
C27 0.033(5) 0.049(6) 0.031(5) 0.004(4) 0.003(4) 0.011(4)
C28 0.025(4) 0.026(5) 0.031(4) -0.002(3) 0.007(3) 0.003(3)
C29 0.023(4) 0.028(5) 0.037(5) 0.002(4) 0.005(3) 0.006(4)
C30 0.024(5) 0.066(9) 0.128(12) 0.032(8) -0.018(6) -0.005(6)
C31 0.027(6) 0.057(9) 0.149(13) 0.055(9) -0.007(6) -0.008(5)
C32 0.036(6) 0.038(7) 0.075(8) 0.016(5) 0.013(5) 0.005(5)
C33 0.023(4) 0.018(5) 0.072(7) 0.008(4) 0.013(4) -0.002(4)
C34 0.017(4) 0.021(5) 0.083(7) 0.007(5) 0.012(4) 0.003(4)
C35 0.023(4) 0.023(5) 0.070(7) 0.005(4) 0.002(4) 0.000(4)
C36 0.010(4) 0.021(5) 0.074(7) -0.004(4) 0.004(4) -0.002(3)
C37 0.018(4) 0.036(6) 0.081(8) 0.002(5) 0.009(4) -0.004(4)
C38 0.024(5) 0.022(5) 0.091(8) 0.018(5) 0.015(5) 0.000(4)
C39 0.023(4) 0.022(5) 0.019(4) -0.002(3) 0.002(3) 0.002(3)
C40 0.023(4) 0.029(5) 0.020(4) -0.005(3) 0.006(3) -0.002(3)
C41 0.028(4) 0.028(5) 0.020(4) -0.006(3) 0.003(3) 0.002(4)
C42 0.023(4) 0.026(5) 0.022(4) -0.005(3) -0.003(3) -0.009(3)
C43 0.017(4) 0.016(4) 0.021(4) -0.002(3) 0.005(3) 0.009(3)
C44 0.018(4) 0.019(4) 0.022(4) 0.004(3) 0.000(3) 0.008(3)
C45 0.017(4) 0.018(4) 0.029(4) -0.002(3) 0.003(3) 0.001(3)
C46 0.019(4) 0.015(4) 0.023(4) -0.006(3) -0.001(3) 0.003(3)
C47 0.018(4) 0.022(5) 0.028(4) -0.003(3) 0.006(3) -0.003(3)
C48 0.017(4) 0.024(5) 0.019(4) -0.003(3) 0.002(3) -0.001(3)
C49 0.023(4) 0.016(4) 0.023(4) -0.005(3) 0.005(3) -0.001(3)
C50 0.015(3) 0.020(4) 0.022(4) 0.003(3) 0.006(3) 0.001(3)
C51 0.028(4) 0.019(5) 0.037(5) 0.002(4) 0.003(3) 0.008(4)
C52 0.011(3) 0.019(4) 0.036(4) -0.002(3) -0.001(3) 0.000(3)
C53 0.017(4) 0.014(4) 0.044(5) -0.008(3) 0.004(3) 0.000(3)
C54 0.020(4) 0.019(5) 0.038(5) -0.002(4) 0.009(3) 0.001(3)
C55 0.014(4) 0.018(4) 0.042(5) -0.002(3) 0.002(3) 0.005(3)
C56 0.015(4) 0.015(4) 0.043(5) -0.003(3) -0.006(3) 0.000(3)
C57 0.012(4) 0.024(5) 0.046(5) 0.006(4) -0.004(3) 0.001(3)
C58 0.021(4) 0.017(5) 0.040(5) -0.004(3) 0.003(3) 0.010(3)
C59 0.013(4) 0.025(5) 0.030(4) 0.004(3) 0.005(3) 0.000(3)
C60 0.014(3) 0.019(4) 0.028(4) 0.002(3) 0.005(3) -0.009(3)
C61 0.014(4) 0.031(5) 0.034(4) -0.004(4) 0.005(3) -0.005(3)
C62 0.015(4) 0.031(5) 0.033(4) -0.002(4) 0.003(3) 0.007(3)
C63 0.014(3) 0.015(4) 0.030(4) 0.002(3) 0.002(3) 0.000(3)
C64 0.013(3) 0.019(4) 0.028(4) -0.006(3) 0.003(3) 0.000(3)
C65 0.007(3) 0.014(4) 0.035(4) 0.001(3) 0.000(3) 0.001(3)
C66 0.011(3) 0.021(5) 0.030(4) -0.001(3) -0.003(3) 0.005(3)
C67 0.023(4) 0.033(5) 0.016(4) -0.003(3) 0.004(3) 0.011(4)
C68 0.022(4) 0.031(5) 0.018(4) 0.008(3) 0.002(3) 0.004(3)
C69 0.014(4) 0.036(5) 0.023(4) 0.004(3) 0.001(3) 0.000(3)
C70 0.024(4) 0.027(5) 0.024(4) 0.005(3) 0.006(3) 0.001(3)
C71 0.020(4) 0.017(4) 0.022(4) 0.001(3) 0.001(3) -0.006(3)
C72 0.014(3) 0.013(4) 0.031(4) -0.002(3) 0.004(3) 0.003(3)
C73 0.022(4) 0.020(5) 0.023(4) 0.004(3) 0.004(3) 0.004(3)
C74 0.019(4) 0.023(5) 0.024(4) 0.000(3) 0.005(3) 0.005(3)
C75 0.017(4) 0.018(4) 0.028(4) 0.002(3) 0.002(3) 0.004(3)
C76 0.022(4) 0.013(4) 0.026(4) 0.000(3) 0.005(3) 0.003(3)
C77 0.018(4) 0.016(4) 0.032(4) 0.006(3) 0.000(3) -0.001(3)
C78 0.017(4) 0.026(5) 0.022(4) -0.001(3) 0.000(3) 0.000(3)
C79 0.110(5) 0.155(7) 0.084(4) -0.011(4) 0.016(4) 0.016(5)
C80 0.110(5) 0.155(7) 0.084(4) -0.011(4) 0.016(4) 0.016(5)
C81 0.110(5) 0.155(7) 0.084(4) -0.011(4) 0.016(4) 0.016(5)

loop_
_atom_type_symbol
_atom_type_description
_atom_type_scat_dispersion_real
_atom_type_scat_dispersion_imag
_atom_type_scat_source
C C 0.0033 0.0016 'International Tables Vol C Tables 4.2.6.8 and 6.1.1.4'
H H 0.0000 0.0000 'International Tables Vol C Tables 4.2.6.8 and 6.1.1.4'
N N 0.0061 0.0033 'International Tables Vol C Tables 4.2.6.8 and 6.1.1.4'
O O 0.0106 0.0060 'International Tables Vol C Tables 4.2.6.8 and 6.1.1.4'
Sm Sm -0.1638 3.4418 'International Tables Vol C Tables 4.2.6.8 and 6.1.1.4'

loop_
_geom_angle_atom_site_label_1
_geom_angle_atom_site_label_2
_geom_angle_atom_site_label_3
_geom_angle
_geom_angle_site_symmetry_1
_geom_angle_site_symmetry_3
O5 Sm1 O11 154.48(19) . .
O5 Sm1 O7 83.4(2) . .
O11 Sm1 O7 77.5(2) . .
O5 Sm1 O1W 92.8(2) . .
O11 Sm1 O1W 99.6(2) . .
O7 Sm1 O1W 78.4(2) . .
O5 Sm1 O2 131.75(18) . .
O11 Sm1 O2 72.74(19) . .
O7 Sm1 O2 139.5(2) . .
O1W Sm1 O2 80.3(2) . .
O5 Sm1 O3 86.4(2) . .
O11 Sm1 O3 97.6(2) . .
O7 Sm1 O3 140.20(19) . .
O1W Sm1 O3 140.65(19) . .
O2 Sm1 O3 71.47(19) . .
O5 Sm1 O4 78.44(18) . .
O11 Sm1 O4 84.19(17) . .
O7 Sm1 O4 88.19(19) . .
O1W Sm1 O4 164.8(2) . .
O2 Sm1 O4 114.84(18) . .
O3 Sm1 O4 52.05(16) . .
O5 Sm1 O1 80.17(18) . .
O11 Sm1 O1 124.87(19) . .
O7 Sm1 O1 144.9(2) . .
O1W Sm1 O1 71.7(2) . .
O2 Sm1 O1 52.17(17) . .
O3 Sm1 O1 69.40(18) . .
O4 Sm1 O1 118.20(18) . .
O5 Sm1 C43 79.0(2) . .
O11 Sm1 C43 93.3(2) . .
O7 Sm1 C43 113.7(2) . .
O1W Sm1 C43 164.2(2) . .
O2 Sm1 C43 95.0(2) . .
O3 Sm1 C43 26.56(19) . .
O4 Sm1 C43 25.71(18) . .
O1 Sm1 C43 93.4(2) . .
O5 Sm1 C39 105.9(2) . .
O11 Sm1 C39 98.9(2) . .
O7 Sm1 C39 151.9(2) . .
O1W Sm1 C39 74.7(2) . .
O2 Sm1 C39 26.15(19) . .
O3 Sm1 C39 67.75(19) . .
O4 Sm1 C39 119.45(19) . .
O1 Sm1 C39 26.0(2) . .
C43 Sm1 C39 94.3(2) . .
O19 Sm2 O13 80.2(2) . .
O19 Sm2 O9 159.2(2) . 1_545
O13 Sm2 O9 80.6(2) . 1_545
O19 Sm2 O2W 93.6(2) . .
O13 Sm2 O2W 73.51(19) . .
O9 Sm2 O2W 88.6(2) 1_545 .
O19 Sm2 O18 85.00(18) . .
O13 Sm2 O18 78.69(18) . .
O9 Sm2 O18 83.44(19) 1_545 .
O2W Sm2 O18 151.98(18) . .
O19 Sm2 O15 77.76(19) . .
O13 Sm2 O15 143.9(2) . .
O9 Sm2 O15 123.0(2) 1_545 .
O2W Sm2 O15 79.76(19) . .
O18 Sm2 O15 126.78(19) . .
O19 Sm2 O16 127.75(18) . .
O13 Sm2 O16 149.51(19) . .
O9 Sm2 O16 72.9(2) 1_545 .
O2W Sm2 O16 90.8(2) . .
O18 Sm2 O16 112.1(2) . .
O15 Sm2 O16 51.97(19) . .
O19 Sm2 O17 80.5(2) . .
O13 Sm2 O17 128.57(17) . .
O9 Sm2 O17 105.7(2) 1_545 .
O2W Sm2 O17 154.76(17) . .
O18 Sm2 O17 52.48(17) . .
O15 Sm2 O17 75.02(19) . .
O16 Sm2 O17 74.27(18) . .
O19 Sm2 C71 79.9(2) . .
O13 Sm2 C71 103.0(2) . .
O9 Sm2 C71 96.7(2) 1_545 .
O2W Sm2 C71 173.1(2) . .
O18 Sm2 C71 26.13(19) . .
O15 Sm2 C71 100.8(2) . .
O16 Sm2 C71 94.9(2) . .
O17 Sm2 C71 26.50(19) . .
O19 Sm2 C67 101.6(2) . .
O13 Sm2 C67 161.6(2) . .
O9 Sm2 C67 99.2(2) 1_545 .
O2W Sm2 C67 88.0(2) . .
O18 Sm2 C67 119.7(2) . .
O15 Sm2 C67 25.9(2) . .
O16 Sm2 C67 26.5(2) . .
O17 Sm2 C67 69.46(18) . .
C71 Sm2 C67 95.4(2) . .
C39 O1 Sm1 92.0(4) . .
C39 O2 Sm1 95.4(5) . .
C43 O3 Sm1 93.1(5) . .
C43 O4 Sm1 92.5(4) . .
C47 O5 Sm1 168.7(5) . .
C51 O7 Sm1 170.8(6) . .
C58 O9 Sm2 168.1(5) . 1_565
C59 O11 Sm1 171.7(5) . .
C66 O13 Sm2 145.3(5) . .
C67 O15 Sm2 94.8(4) . .
C67 O16 Sm2 92.5(5) . .
C71 O17 Sm2 89.5(4) . .
C71 O18 Sm2 95.5(4) . .
C75 O19 Sm2 167.4(5) . .
C3 N1 C4 108.3(7) . .
C3 N1 C2 124.3(7) . .
C4 N1 C2 127.4(7) . .
C3 N2 C5 109.4(7) . .
C3 N2 C6 123.0(7) . .
C5 N2 C6 127.4(7) . .
C10 N3 C6 115.9(7) . .
C11 N4 C12 109.6(7) . .
C11 N4 C10 123.0(7) . .
C12 N4 C10 127.4(7) . .
C11 N5 C13 109.1(7) . .
C11 N5 C14 123.5(7) . .
C13 N5 C14 127.1(7) . .
C21 N6 C22 109.9(9) . .
C21 N6 C20 123.9(8) . .
C22 N6 C20 125.8(9) . .
C21 N7 C23 108.3(8) . .
C21 N7 C24 123.6(7) . .
C23 N7 C24 128.0(8) . .
C24 N8 C28 115.4(7) . .
C29 N9 C30 107.6(8) . .
C29 N9 C28 125.8(7) . .
C30 N9 C28 126.4(8) . .
C29 N10 C31 110.1(8) . .
C29 N10 C32 124.5(8) . .
C31 N10 C32 125.4(9) . .
C79 N11 C80 120.9(11) . .
C79 N11 C81 128.6(12) . .
C80 N11 C81 110.3(10) . .
C19 C1 C17 117.7(8) 3_666 3_666
C19 C1 C2 125.4(7) 3_666 .
C17 C1 C2 116.9(7) 3_666 .
N1 C2 C1 113.2(7) . .
N1 C2 H2A 108.9 . .
C1 C2 H2A 108.9 . .
N1 C2 H2B 108.9 . .
C1 C2 H2B 108.9 . .
H2A C2 H2B 107.7 . .
N1 C3 N2 107.6(7) . .
N1 C3 H3A 126.2 . .
N2 C3 H3A 126.2 . .
C5 C4 N1 107.6(7) . .
C5 C4 H4A 126.2 . .
N1 C4 H4A 126.2 . .
C4 C5 N2 107.0(7) . .
C4 C5 H5A 126.5 . .
N2 C5 H5A 126.5 . .
N3 C6 C7 125.2(8) . .
N3 C6 N2 113.1(7) . .
C7 C6 N2 121.7(7) . .
C8 C7 C6 117.0(8) . .
C8 C7 H7A 121.5 . .
C6 C7 H7A 121.5 . .
C7 C8 C9 119.9(8) . .
C7 C8 H8A 120.1 . .
C9 C8 H8A 120.1 . .
C10 C9 C8 116.8(8) . .
C10 C9 H9A 121.6 . .
C8 C9 H9A 121.6 . .
N3 C10 C9 125.1(7) . .
N3 C10 N4 112.7(7) . .
C9 C10 N4 122.1(7) . .
N5 C11 N4 107.8(7) . .
N5 C11 H11A 126.1 . .
N4 C11 H11A 126.1 . .
C13 C12 N4 106.5(8) . .
C13 C12 H12A 126.7 . .
N4 C12 H12A 126.7 . .
C12 C13 N5 107.0(8) . .
C12 C13 H13A 126.5 . .
N5 C13 H13A 126.5 . .
N5 C14 C15 111.6(6) . .
N5 C14 H14A 109.3 . .
C15 C14 H14A 109.3 . .
N5 C14 H14B 109.3 . .
C15 C14 H14B 109.3 . .
H14A C14 H14B 108.0 . .
C16 C15 C18 119.0(7) . .
C16 C15 C14 122.2(7) . .
C18 C15 C14 118.7(7) . .
C17 C16 C15 120.8(7) . .
C17 C16 H16A 119.6 . .
C15 C16 H16A 119.6 . .
C16 C17 C1 121.4(8) . 3_666
C16 C17 H17A 119.3 . .
C1 C17 H17A 119.3 3_666 .
C19 C18 C15 119.6(8) . .
C19 C18 H18A 120.2 . .
C15 C18 H18A 120.2 . .
C1 C19 C18 121.4(8) 3_666 .
C1 C19 H19A 119.3 3_666 .
C18 C19 H19A 119.3 . .
N6 C20 C36 112.3(7) . 3_756
N6 C20 H20A 109.1 . .
C36 C20 H20A 109.1 3_756 .
N6 C20 H20B 109.1 . .
C36 C20 H20B 109.1 3_756 .
H20A C20 H20B 107.9 . .
N6 C21 N7 108.4(8) . .
N6 C21 H21A 125.8 . .
N7 C21 H21A 125.8 . .
N6 C22 C23 107.3(9) . .
N6 C22 H22A 126.3 . .
C23 C22 H22A 126.3 . .
C22 C23 N7 106.0(9) . .
C22 C23 H23A 127.0 . .
N7 C23 H23A 127.0 . .
N8 C24 C25 123.8(9) . .
N8 C24 N7 113.9(7) . .
C25 C24 N7 122.3(8) . .
C26 C25 C24 118.2(9) . .
C26 C25 H25A 120.9 . .
C24 C25 H25A 120.9 . .
C25 C26 C27 119.6(9) . .
C25 C26 H26A 120.2 . .
C27 C26 H26A 120.2 . .
C28 C27 C26 115.7(9) . .
C28 C27 H27A 122.1 . .
C26 C27 H27A 122.1 . .
N8 C28 C27 127.2(9) . .
N8 C28 N9 111.8(7) . .
C27 C28 N9 121.0(8) . .
N10 C29 N9 108.6(7) . .
N10 C29 H29A 125.7 . .
N9 C29 H29A 125.7 . .
C31 C30 N9 107.2(10) . .
C31 C30 H30A 126.4 . .
N9 C30 H30A 126.4 . .
C30 C31 N10 106.4(10) . .
C30 C31 H31A 126.8 . .
N10 C31 H31A 126.8 . .
N10 C32 C33 112.7(9) . .
N10 C32 H32A 109.0 . .
C33 C32 H32A 109.0 . .
N10 C32 H32B 109.0 . .
C33 C32 H32B 109.0 . .
H32A C32 H32B 107.8 . .
C38 C33 C34 119.7(10) . .
C38 C33 C32 124.6(9) . .
C34 C33 C32 115.6(9) . .
C33 C34 C35 120.5(9) . .
C33 C34 H34A 119.7 . .
C35 C34 H34A 119.7 . .
C34 C35 C36 119.9(9) . .
C34 C35 H35A 120.0 . .
C36 C35 H35A 120.0 . .
C37 C36 C35 118.1(9) . .
C37 C36 C20 119.4(9) . 3_756
C35 C36 C20 122.4(9) . 3_756
C38 C37 C36 121.6(10) . .
C38 C37 H37A 119.2 . .
C36 C37 H37A 119.2 . .
C33 C38 C37 120.1(10) . .
C33 C38 H38A 119.9 . .
C37 C38 H38A 119.9 . .
O1 C39 O2 120.5(7) . .
O1 C39 C40 121.1(7) . .
O2 C39 C40 118.4(7) . .
O1 C39 Sm1 62.0(4) . .
O2 C39 Sm1 58.5(4) . .
C40 C39 Sm1 176.7(6) . .
C41 C40 C42 119.8(7) . .
C41 C40 C39 120.5(7) . .
C42 C40 C39 119.7(7) . .
C69 C41 C40 120.1(8) 4_565 .
C69 C41 H41A 120.0 4_565 .
C40 C41 H41A 120.0 . .
C70 C42 C40 120.0(7) 4_565 .
C70 C42 H42A 120.0 4_565 .
C40 C42 H42A 120.0 . .
O4 C43 O3 121.3(7) . .
O4 C43 C44 121.4(6) . .
O3 C43 C44 117.3(7) . .
O4 C43 Sm1 61.7(4) . .
O3 C43 Sm1 60.4(4) . .
C44 C43 Sm1 168.4(5) . .
C45 C44 C46 118.7(7) . .
C45 C44 C43 119.7(7) . .
C46 C44 C43 121.6(7) . .
C46 C45 C44 120.1(7) 3_666 .
C46 C45 H45A 119.9 3_666 .
C44 C45 H45A 119.9 . .
C45 C46 C44 121.2(7) 3_666 .
C45 C46 H46A 119.4 3_666 .
C44 C46 H46A 119.4 . .
O6 C47 O5 123.4(7) . .
O6 C47 C48 119.1(7) . .
O5 C47 C48 117.5(7) . .
C50 C48 C49 118.8(7) 3_676 .
C50 C48 C47 120.7(7) 3_676 .
C49 C48 C47 120.4(7) . .
C50 C49 C48 119.6(7) . .
C50 C49 H49A 120.2 . .
C48 C49 H49A 120.2 . .
C49 C50 C48 121.6(7) . 3_676
C49 C50 H50A 119.2 . .
C48 C50 H50A 119.2 3_676 .
O8 C51 O7 125.4(8) . .
O8 C51 C52 119.7(8) . .
O7 C51 C52 114.8(7) . .
C53 C52 C57 118.6(7) . .
C53 C52 C51 122.6(7) . .
C57 C52 C51 118.8(7) . .
C54 C53 C52 121.4(8) . .
C54 C53 H53A 119.3 . .
C52 C53 H53A 119.3 . .
C53 C54 C55 120.9(8) . .
C53 C54 H54A 119.5 . .
C55 C54 H54A 119.5 . .
C56 C55 C54 118.3(8) . .
C56 C55 C58 120.6(8) . .
C54 C55 C58 121.1(7) . .
C55 C56 C57 121.4(8) . .
C55 C56 H56A 119.3 . .
C57 C56 H56A 119.3 . .
C56 C57 C52 119.5(8) . .
C56 C57 H57A 120.3 . .
C52 C57 H57A 120.3 . .
O9 C58 O10 122.5(8) . .
O9 C58 C55 119.8(7) . .
O10 C58 C55 117.7(7) . .
O11 C59 O12 123.1(7) . .
O11 C59 C60 117.9(7) . .
O12 C59 C60 119.0(7) . .
C65 C60 C61 118.8(7) . .
C65 C60 C59 120.4(7) . .
C61 C60 C59 120.7(7) . .
C62 C61 C60 120.7(8) . .
C62 C61 H61A 119.7 . .
C60 C61 H61A 119.7 . .
C63 C62 C61 120.0(8) . .
C63 C62 H62A 120.0 . .
C61 C62 H62A 120.0 . .
C62 C63 C64 119.4(7) . .
C62 C63 C66 120.0(7) . .
C64 C63 C66 120.6(7) . .
C65 C64 C63 119.8(7) . .
C65 C64 H64A 120.1 . .
C63 C64 H64A 120.1 . .
C60 C65 C64 121.2(7) . .
C60 C65 H65A 119.4 . .
C64 C65 H65A 119.4 . .
O14 C66 O13 123.8(7) . .
O14 C66 C63 120.1(7) . .
O13 C66 C63 116.1(7) . .
O15 C67 O16 118.9(7) . .
O15 C67 C68 121.7(7) . .
O16 C67 C68 119.4(8) . .
O15 C67 Sm2 59.3(4) . .
O16 C67 Sm2 61.0(4) . .
C68 C67 Sm2 167.0(5) . .
C70 C68 C69 120.5(7) . .
C70 C68 C67 117.8(7) . .
C69 C68 C67 121.8(7) . .
C41 C69 C68 120.0(7) 4_666 .
C41 C69 H69A 120.0 4_666 .
C68 C69 H69A 120.0 . .
C68 C70 C42 119.6(8) . 4_666
C68 C70 H70A 120.2 . .
C42 C70 H70A 120.2 4_666 .
O18 C71 O17 121.8(7) . .
O18 C71 C72 119.3(6) . .
O17 C71 C72 118.9(7) . .
O18 C71 Sm2 58.3(4) . .
O17 C71 Sm2 64.0(4) . .
C72 C71 Sm2 172.0(5) . .
C74 C72 C73 119.6(7) . .
C74 C72 C71 119.1(7) . .
C73 C72 C71 121.3(7) . .
C74 C73 C72 120.0(7) 3_756 .
C74 C73 H73A 120.0 3_756 .
C72 C73 H73A 120.0 . .
C72 C74 C73 120.4(7) . 3_756
C72 C74 H74A 119.8 . .
C73 C74 H74A 119.8 3_756 .
O19 C75 O20 122.3(7) . .
O19 C75 C76 118.8(7) . .
O20 C75 C76 118.9(7) . .
C77 C76 C78 118.4(7) . .
C77 C76 C75 120.9(7) . .
C78 C76 C75 120.6(7) . .
C78 C77 C76 120.5(7) 3_766 .
C78 C77 H77A 119.7 3_766 .
C76 C77 H77A 119.7 . .
C77 C78 C76 121.1(7) 3_766 .
C77 C78 H78A 119.5 3_766 .
C76 C78 H78A 119.5 . .
O21 C79 N11 116.9(12) . .
O21 C79 H79A 121.5 . .
N11 C79 H79A 121.5 . .
N11 C80 H80A 109.5 . .
N11 C80 H80B 109.5 . .
H80A C80 H80B 109.5 . .
N11 C80 H80C 109.5 . .
H80A C80 H80C 109.5 . .
H80B C80 H80C 109.5 . .
N11 C81 H81A 109.5 . .
N11 C81 H81B 109.5 . .
H81A C81 H81B 109.5 . .
N11 C81 H81C 109.5 . .
H81A C81 H81C 109.5 . .
H81B C81 H81C 109.5 . .

loop_
_geom_bond_atom_site_label_1
_geom_bond_atom_site_label_2
_geom_bond_distance
_geom_bond_site_symmetry_2
Sm1 O5 2.319(5) .
Sm1 O11 2.322(5) .
Sm1 O7 2.324(6) .
Sm1 O1W 2.429(6) .
Sm1 O2 2.486(6) .
Sm1 O3 2.506(6) .
Sm1 O4 2.539(5) .
Sm1 O1 2.565(5) .
Sm1 C43 2.879(7) .
Sm1 C39 2.903(8) .
Sm2 O19 2.324(5) .
Sm2 O13 2.343(6) .
Sm2 O9 2.352(6) 1_545
Sm2 O2W 2.406(5) .
Sm2 O18 2.420(5) .
Sm2 O15 2.473(6) .
Sm2 O16 2.508(6) .
Sm2 O17 2.544(5) .
Sm2 C71 2.830(8) .
Sm2 C67 2.865(8) .
O1 C39 1.275(10) .
O2 C39 1.285(9) .
O3 C43 1.289(9) .
O4 C43 1.250(9) .
O5 C47 1.278(9) .
O6 C47 1.264(9) .
O7 C51 1.283(10) .
O8 C51 1.226(10) .
O9 C58 1.252(10) .
O9 Sm2 2.352(6) 1_565
O10 C58 1.268(10) .
O11 C59 1.239(9) .
O12 C59 1.258(9) .
O13 C66 1.264(9) .
O14 C66 1.253(9) .
O15 C67 1.254(10) .
O16 C67 1.280(10) .
O17 C71 1.263(9) .
O18 C71 1.252(9) .
O19 C75 1.251(9) .
O20 C75 1.266(10) .
O21 C79 1.339(9) .
N1 C3 1.328(11) .
N1 C4 1.387(10) .
N1 C2 1.473(10) .
N2 C3 1.330(10) .
N2 C5 1.373(10) .
N2 C6 1.459(10) .
N3 C10 1.321(11) .
N3 C6 1.321(10) .
N4 C11 1.344(10) .
N4 C12 1.379(11) .
N4 C10 1.446(10) .
N5 C11 1.324(10) .
N5 C13 1.395(11) .
N5 C14 1.477(10) .
N6 C21 1.314(11) .
N6 C22 1.359(14) .
N6 C20 1.471(13) .
N7 C21 1.345(11) .
N7 C23 1.388(12) .
N7 C24 1.416(12) .
N8 C24 1.325(11) .
N8 C28 1.341(10) .
N9 C29 1.342(11) .
N9 C30 1.395(12) .
N9 C28 1.433(11) .
N10 C29 1.301(11) .
N10 C31 1.382(13) .
N10 C32 1.464(13) .
N11 C79 1.347(9) .
N11 C80 1.467(9) .
N11 C81 1.495(9) .
C1 C19 1.380(12) 3_666
C1 C17 1.394(11) 3_666
C1 C2 1.518(12) .
C2 H2A 0.9700 .
C2 H2B 0.9700 .
C3 H3A 0.9300 .
C4 C5 1.324(13) .
C4 H4A 0.9300 .
C5 H5A 0.9300 .
C6 C7 1.375(11) .
C7 C8 1.367(12) .
C7 H7A 0.9300 .
C8 C9 1.396(12) .
C8 H8A 0.9300 .
C9 C10 1.366(12) .
C9 H9A 0.9300 .
C11 H11A 0.9300 .
C12 C13 1.355(12) .
C12 H12A 0.9300 .
C13 H13A 0.9300 .
C14 C15 1.514(11) .
C14 H14A 0.9700 .
C14 H14B 0.9700 .
C15 C16 1.372(12) .
C15 C18 1.398(12) .
C16 C17 1.371(12) .
C16 H16A 0.9300 .
C17 C1 1.394(11) 3_666
C17 H17A 0.9300 .
C18 C19 1.392(11) .
C18 H18A 0.9300 .
C19 C1 1.380(12) 3_666
C19 H19A 0.9300 .
C20 C36 1.495(14) 3_756
C20 H20A 0.9700 .
C20 H20B 0.9700 .
C21 H21A 0.9300 .
C22 C23 1.370(16) .
C22 H22A 0.9300 .
C23 H23A 0.9300 .
C24 C25 1.392(12) .
C25 C26 1.375(16) .
C25 H25A 0.9300 .
C26 C27 1.409(15) .
C26 H26A 0.9300 .
C27 C28 1.351(12) .
C27 H27A 0.9300 .
C29 H29A 0.9300 .
C30 C31 1.343(17) .
C30 H30A 0.9300 .
C31 H31A 0.9300 .
C32 C33 1.546(16) .
C32 H32A 0.9700 .
C32 H32B 0.9700 .
C33 C38 1.378(13) .
C33 C34 1.394(14) .
C34 C35 1.404(15) .
C34 H34A 0.9300 .
C35 C36 1.405(13) .
C35 H35A 0.9300 .
C36 C37 1.399(14) .
C36 C20 1.495(14) 3_756
C37 C38 1.387(15) .
C37 H37A 0.9300 .
C38 H38A 0.9300 .
C39 C40 1.489(10) .
C40 C41 1.393(11) .
C40 C42 1.398(12) .
C41 C69 1.381(11) 4_565
C41 H41A 0.9300 .
C42 C70 1.391(11) 4_565
C42 H42A 0.9300 .
C43 C44 1.487(10) .
C44 C45 1.402(10) .
C44 C46 1.410(11) .
C45 C46 1.367(11) 3_666
C45 H45A 0.9300 .
C46 C45 1.367(11) 3_666
C46 H46A 0.9300 .
C47 C48 1.509(10) .
C48 C50 1.398(11) 3_676
C48 C49 1.409(11) .
C49 C50 1.392(10) .
C49 H49A 0.9300 .
C50 C48 1.398(11) 3_676
C50 H50A 0.9300 .
C51 C52 1.510(11) .
C52 C53 1.387(11) .
C52 C57 1.412(11) .
C53 C54 1.363(11) .
C53 H53A 0.9300 .
C54 C55 1.403(11) .
C54 H54A 0.9300 .
C55 C56 1.383(12) .
C55 C58 1.482(11) .
C56 C57 1.391(11) .
C56 H56A 0.9300 .
C57 H57A 0.9300 .
C59 C60 1.493(10) .
C60 C65 1.387(11) .
C60 C61 1.401(12) .
C61 C62 1.398(11) .
C61 H61A 0.9300 .
C62 C63 1.395(11) .
C62 H62A 0.9300 .
C63 C64 1.408(11) .
C63 C66 1.496(10) .
C64 C65 1.392(10) .
C64 H64A 0.9300 .
C65 H65A 0.9300 .
C67 C68 1.491(10) .
C68 C70 1.388(11) .
C68 C69 1.392(12) .
C69 C41 1.381(11) 4_666
C69 H69A 0.9300 .
C70 C42 1.391(11) 4_666
C70 H70A 0.9300 .
C71 C72 1.496(10) .
C72 C74 1.388(11) .
C72 C73 1.393(10) .
C73 C74 1.391(10) 3_756
C73 H73A 0.9300 .
C74 C73 1.391(10) 3_756
C74 H74A 0.9300 .
C75 C76 1.482(10) .
C76 C77 1.401(11) .
C76 C78 1.410(11) .
C77 C78 1.399(10) 3_766
C77 H77A 0.9300 .
C78 C77 1.399(10) 3_766
C78 H78A 0.9300 .
C79 H79A 0.9300 .
C80 H80A 0.9600 .
C80 H80B 0.9600 .
C80 H80C 0.9600 .
C81 H81A 0.9600 .
C81 H81B 0.9600 .
C81 H81C 0.9600 .

loop_
_geom_torsion_atom_site_label_1
_geom_torsion_atom_site_label_2
_geom_torsion_atom_site_label_3
_geom_torsion_atom_site_label_4
_geom_torsion
_geom_torsion_site_symmetry_1
_geom_torsion_site_symmetry_4
O5 Sm1 O1 C39 -171.1(5) . .
O11 Sm1 O1 C39 3.5(5) . .
O7 Sm1 O1 C39 125.6(5) . .
O1W Sm1 O1 C39 92.6(5) . .
O2 Sm1 O1 C39 0.8(4) . .
O3 Sm1 O1 C39 -81.3(5) . .
O4 Sm1 O1 C39 -100.0(5) . .
C43 Sm1 O1 C39 -92.9(5) . .
O5 Sm1 O2 C39 9.9(6) . .
O11 Sm1 O2 C39 -178.5(5) . .
O7 Sm1 O2 C39 -134.1(5) . .
O1W Sm1 O2 C39 -75.2(5) . .
O3 Sm1 O2 C39 77.1(5) . .
O4 Sm1 O2 C39 106.6(5) . .
O1 Sm1 O2 C39 -0.8(4) . .
C43 Sm1 O2 C39 89.6(5) . .
O5 Sm1 O3 C43 -72.5(4) . .
O11 Sm1 O3 C43 82.2(4) . .
O7 Sm1 O3 C43 2.7(5) . .
O1W Sm1 O3 C43 -162.6(4) . .
O2 Sm1 O3 C43 151.1(4) . .
O4 Sm1 O3 C43 5.6(4) . .
O1 Sm1 O3 C43 -153.3(4) . .
C39 Sm1 O3 C43 178.7(4) . .
O5 Sm1 O4 C43 88.7(4) . .
O11 Sm1 O4 C43 -110.1(4) . .
O7 Sm1 O4 C43 172.3(4) . .
O1W Sm1 O4 C43 144.6(7) . .
O2 Sm1 O4 C43 -42.2(4) . .
O3 Sm1 O4 C43 -5.8(4) . .
O1 Sm1 O4 C43 16.6(5) . .
C39 Sm1 O4 C43 -13.2(5) . .
O11 Sm1 O5 C47 73(3) . .
O7 Sm1 O5 C47 31(3) . .
O1W Sm1 O5 C47 -47(3) . .
O2 Sm1 O5 C47 -126(3) . .
O3 Sm1 O5 C47 173(3) . .
O4 Sm1 O5 C47 121(3) . .
O1 Sm1 O5 C47 -118(3) . .
C43 Sm1 O5 C47 147(3) . .
C39 Sm1 O5 C47 -122(3) . .
O5 Sm1 O7 C51 -150(4) . .
O11 Sm1 O7 C51 47(4) . .
O1W Sm1 O7 C51 -55(4) . .
O2 Sm1 O7 C51 4(4) . .
O3 Sm1 O7 C51 134(4) . .
O4 Sm1 O7 C51 132(4) . .
O1 Sm1 O7 C51 -87(4) . .
C43 Sm1 O7 C51 136(4) . .
C39 Sm1 O7 C51 -38(4) . .
O5 Sm1 O11 C59 29(4) . .
O7 Sm1 O11 C59 71(4) . .
O1W Sm1 O11 C59 147(4) . .
O2 Sm1 O11 C59 -137(4) . .
O3 Sm1 O11 C59 -69(4) . .
O4 Sm1 O11 C59 -18(4) . .
O1 Sm1 O11 C59 -139(4) . .
C43 Sm1 O11 C59 -42(4) . .
C39 Sm1 O11 C59 -137(4) . .
O19 Sm2 O13 C66 -98.9(9) . .
O9 Sm2 O13 C66 89.2(9) 1_545 .
O2W Sm2 O13 C66 -2.1(9) . .
O18 Sm2 O13 C66 174.3(10) . .
O15 Sm2 O13 C66 -46.0(11) . .
O16 Sm2 O13 C66 59.7(11) . .
O17 Sm2 O13 C66 -168.2(9) . .
C71 Sm2 O13 C66 -176.0(9) . .
C67 Sm2 O13 C66 -1.5(14) . .
O19 Sm2 O15 C67 -157.0(5) . .
O13 Sm2 O15 C67 149.5(4) . .
O9 Sm2 O15 C67 25.5(5) 1_545 .
O2W Sm2 O15 C67 107.1(5) . .
O18 Sm2 O15 C67 -82.9(5) . .
O16 Sm2 O15 C67 7.8(4) . .
O17 Sm2 O15 C67 -73.7(5) . .
C71 Sm2 O15 C67 -79.9(5) . .
O19 Sm2 O16 C67 11.2(6) . .
O13 Sm2 O16 C67 -141.6(5) . .
O9 Sm2 O16 C67 -172.2(5) 1_545 .
O2W Sm2 O16 C67 -83.9(5) . .
O18 Sm2 O16 C67 112.5(5) . .
O15 Sm2 O16 C67 -7.6(4) . .
O17 Sm2 O16 C67 75.4(5) . .
C71 Sm2 O16 C67 92.2(5) . .
O19 Sm2 O17 C71 -86.5(4) . .
O13 Sm2 O17 C71 -17.3(5) . .
O9 Sm2 O17 C71 73.1(4) 1_545 .
O2W Sm2 O17 C71 -164.4(5) . .
O18 Sm2 O17 C71 4.5(4) . .
O15 Sm2 O17 C71 -166.2(4) . .
O16 Sm2 O17 C71 139.7(4) . .
C67 Sm2 O17 C71 167.2(5) . .
O19 Sm2 O18 C71 77.2(4) . .
O13 Sm2 O18 C71 158.2(5) . .
O9 Sm2 O18 C71 -120.1(5) 1_545 .
O2W Sm2 O18 C71 165.4(5) . .
O15 Sm2 O18 C71 6.6(5) . .
O16 Sm2 O18 C71 -51.7(5) . .
O17 Sm2 O18 C71 -4.6(4) . .
C67 Sm2 O18 C71 -23.3(5) . .
O13 Sm2 O19 C75 13(2) . .
O9 Sm2 O19 C75 36(3) 1_545 .
O2W Sm2 O19 C75 -60(2) . .
O18 Sm2 O19 C75 92(2) . .
O15 Sm2 O19 C75 -139(2) . .
O16 Sm2 O19 C75 -154(2) . .
O17 Sm2 O19 C75 145(2) . .
C71 Sm2 O19 C75 118(2) . .
C67 Sm2 O19 C75 -149(2) . .
C3 N1 C2 C1 -105.5(9) . .
C4 N1 C2 C1 74.0(11) . .
C19 C1 C2 N1 8.1(11) 3_666 .
C17 C1 C2 N1 -174.1(7) 3_666 .
C4 N1 C3 N2 -1.3(10) . .
C2 N1 C3 N2 178.3(7) . .
C5 N2 C3 N1 1.6(10) . .
C6 N2 C3 N1 -173.2(7) . .
C3 N1 C4 C5 0.5(10) . .
C2 N1 C4 C5 -179.1(8) . .
N1 C4 C5 N2 0.5(11) . .
C3 N2 C5 C4 -1.3(11) . .
C6 N2 C5 C4 173.2(8) . .
C10 N3 C6 C7 0.5(12) . .
C10 N3 C6 N2 180.0(6) . .
C3 N2 C6 N3 7.0(11) . .
C5 N2 C6 N3 -166.8(8) . .
C3 N2 C6 C7 -173.5(8) . .
C5 N2 C6 C7 12.7(13) . .
N3 C6 C7 C8 0.3(13) . .
N2 C6 C7 C8 -179.2(8) . .
C6 C7 C8 C9 0.0(13) . .
C7 C8 C9 C10 -0.9(13) . .
C6 N3 C10 C9 -1.6(12) . .
C6 N3 C10 N4 177.9(7) . .
C8 C9 C10 N3 1.8(13) . .
C8 C9 C10 N4 -177.6(7) . .
C11 N4 C10 N3 -6.4(11) . .
C12 N4 C10 N3 172.2(7) . .
C11 N4 C10 C9 173.1(8) . .
C12 N4 C10 C9 -8.3(13) . .
C13 N5 C11 N4 0.5(9) . .
C14 N5 C11 N4 -173.4(7) . .
C12 N4 C11 N5 -0.9(9) . .
C10 N4 C11 N5 177.9(7) . .
C11 N4 C12 C13 0.9(9) . .
C10 N4 C12 C13 -177.9(8) . .
N4 C12 C13 N5 -0.6(10) . .
C11 N5 C13 C12 0.0(10) . .
C14 N5 C13 C12 173.6(8) . .
C11 N5 C14 C15 74.4(10) . .
C13 N5 C14 C15 -98.4(9) . .
N5 C14 C15 C16 37.6(10) . .
N5 C14 C15 C18 -142.9(7) . .
C18 C15 C16 C17 -1.7(11) . .
C14 C15 C16 C17 177.9(7) . .
C15 C16 C17 C1 0.3(11) . 3_666
C16 C15 C18 C19 2.1(11) . .
C14 C15 C18 C19 -177.4(7) . .
C15 C18 C19 C1 -1.3(11) . 3_666
C21 N6 C20 C36 78.8(11) . 3_756
C22 N6 C20 C36 -93.3(12) . 3_756
C22 N6 C21 N7 -0.7(11) . .
C20 N6 C21 N7 -173.8(8) . .
C23 N7 C21 N6 -0.4(10) . .
C24 N7 C21 N6 178.1(7) . .
C21 N6 C22 C23 1.5(13) . .
C20 N6 C22 C23 174.5(9) . .
N6 C22 C23 N7 -1.6(13) . .
C21 N7 C23 C22 1.3(11) . .
C24 N7 C23 C22 -177.1(9) . .
C28 N8 C24 C25 0.0(12) . .
C28 N8 C24 N7 -178.7(7) . .
C21 N7 C24 N8 -7.7(12) . .
C23 N7 C24 N8 170.4(9) . .
C21 N7 C24 C25 173.6(8) . .
C23 N7 C24 C25 -8.2(14) . .
N8 C24 C25 C26 1.4(14) . .
N7 C24 C25 C26 179.9(9) . .
C24 C25 C26 C27 -0.6(15) . .
C25 C26 C27 C28 -1.5(14) . .
C24 N8 C28 C27 -2.4(13) . .
C24 N8 C28 N9 178.9(7) . .
C26 C27 C28 N8 3.1(14) . .
C26 C27 C28 N9 -178.3(8) . .
C29 N9 C28 N8 8.6(12) . .
C30 N9 C28 N8 -165.4(11) . .
C29 N9 C28 C27 -170.1(9) . .
C30 N9 C28 C27 15.8(15) . .
C31 N10 C29 N9 -0.7(13) . .
C32 N10 C29 N9 177.6(9) . .
C30 N9 C29 N10 1.7(12) . .
C28 N9 C29 N10 -173.3(8) . .
C29 N9 C30 C31 -2.1(16) . .
C28 N9 C30 C31 172.8(11) . .
N9 C30 C31 N10 1.7(18) . .
C29 N10 C31 C30 -0.7(17) . .
C32 N10 C31 C30 -178.9(12) . .
C29 N10 C32 C33 -103.4(11) . .
C31 N10 C32 C33 74.5(15) . .
N10 C32 C33 C38 3.2(14) . .
N10 C32 C33 C34 -178.3(8) . .
C38 C33 C34 C35 -0.1(14) . .
C32 C33 C34 C35 -178.6(8) . .
C33 C34 C35 C36 -0.1(13) . .
C34 C35 C36 C37 0.4(13) . .
C34 C35 C36 C20 -177.2(8) . 3_756
C35 C36 C37 C38 -0.5(13) . .
C20 C36 C37 C38 177.1(8) 3_756 .
C34 C33 C38 C37 -0.1(14) . .
C32 C33 C38 C37 178.4(9) . .
C36 C37 C38 C33 0.4(14) . .
Sm1 O1 C39 O2 -1.4(8) . .
Sm1 O1 C39 C40 178.6(7) . .
Sm1 O2 C39 O1 1.5(8) . .
Sm1 O2 C39 C40 -178.5(6) . .
O5 Sm1 C39 O1 9.1(5) . .
O11 Sm1 C39 O1 -177.1(5) . .
O7 Sm1 C39 O1 -97.1(6) . .
O1W Sm1 C39 O1 -79.5(5) . .
O2 Sm1 C39 O1 -178.5(8) . .
O3 Sm1 C39 O1 88.3(5) . .
O4 Sm1 C39 O1 94.6(5) . .
C43 Sm1 C39 O1 88.9(5) . .
O5 Sm1 C39 O2 -172.3(5) . .
O11 Sm1 C39 O2 1.5(5) . .
O7 Sm1 C39 O2 81.5(7) . .
O1W Sm1 C39 O2 99.1(5) . .
O3 Sm1 C39 O2 -93.1(5) . .
O4 Sm1 C39 O2 -86.8(5) . .
O1 Sm1 C39 O2 178.5(8) . .
C43 Sm1 C39 O2 -92.5(5) . .
O5 Sm1 C39 C40 -149(9) . .
O11 Sm1 C39 C40 25(9) . .
O7 Sm1 C39 C40 105(9) . .
O1W Sm1 C39 C40 122(9) . .
O2 Sm1 C39 C40 23(9) . .
O3 Sm1 C39 C40 -70(9) . .
O4 Sm1 C39 C40 -64(9) . .
O1 Sm1 C39 C40 -158(10) . .
C43 Sm1 C39 C40 -69(9) . .
O1 C39 C40 C41 4.1(12) . .
O2 C39 C40 C41 -175.9(7) . .
Sm1 C39 C40 C41 162(9) . .
O1 C39 C40 C42 -175.5(7) . .
O2 C39 C40 C42 4.5(11) . .
Sm1 C39 C40 C42 -18(10) . .
C42 C40 C41 C69 -1.9(12) . 4_565
C39 C40 C41 C69 178.5(8) . 4_565
C41 C40 C42 C70 0.9(12) . 4_565
C39 C40 C42 C70 -179.5(7) . 4_565
Sm1 O4 C43 O3 10.5(7) . .
Sm1 O4 C43 C44 -167.1(6) . .
Sm1 O3 C43 O4 -10.6(7) . .
Sm1 O3 C43 C44 167.1(5) . .
O5 Sm1 C43 O4 -86.1(4) . .
O11 Sm1 C43 O4 69.3(4) . .
O7 Sm1 C43 O4 -8.4(5) . .
O1W Sm1 C43 O4 -146.1(7) . .
O2 Sm1 C43 O4 142.3(4) . .
O3 Sm1 C43 O4 169.7(7) . .
O1 Sm1 C43 O4 -165.4(4) . .
C39 Sm1 C43 O4 168.5(4) . .
O5 Sm1 C43 O3 104.2(4) . .
O11 Sm1 C43 O3 -100.4(4) . .
O7 Sm1 C43 O3 -178.1(4) . .
O1W Sm1 C43 O3 44.2(9) . .
O2 Sm1 C43 O3 -27.4(4) . .
O4 Sm1 C43 O3 -169.7(7) . .
O1 Sm1 C43 O3 24.9(4) . .
C39 Sm1 C43 O3 -1.2(4) . .
O5 Sm1 C43 C44 23(3) . .
O11 Sm1 C43 C44 178(3) . .
O7 Sm1 C43 C44 101(3) . .
O1W Sm1 C43 C44 -37(3) . .
O2 Sm1 C43 C44 -109(3) . .
O3 Sm1 C43 C44 -81(3) . .
O4 Sm1 C43 C44 109(3) . .
O1 Sm1 C43 C44 -56(3) . .
C39 Sm1 C43 C44 -82(3) . .
O4 C43 C44 C45 10.3(10) . .
O3 C43 C44 C45 -167.4(7) . .
Sm1 C43 C44 C45 -92(3) . .
O4 C43 C44 C46 -169.2(7) . .
O3 C43 C44 C46 13.1(10) . .
Sm1 C43 C44 C46 88(3) . .
C46 C44 C45 C46 -1.8(12) . 3_666
C43 C44 C45 C46 178.7(7) . 3_666
C45 C44 C46 C45 1.8(12) . 3_666
C43 C44 C46 C45 -178.7(7) . 3_666
Sm1 O5 C47 O6 77(3) . .
Sm1 O5 C47 C48 -105(3) . .
O6 C47 C48 C50 -1.8(11) . 3_676
O5 C47 C48 C50 -179.9(7) . 3_676
O6 C47 C48 C49 174.5(7) . .
O5 C47 C48 C49 -3.6(11) . .
C50 C48 C49 C50 -0.9(12) 3_676 .
C47 C48 C49 C50 -177.3(7) . .
C48 C49 C50 C48 0.9(12) . 3_676
Sm1 O7 C51 O8 36(4) . .
Sm1 O7 C51 C52 -148(3) . .
O8 C51 C52 C53 -174.9(8) . .
O7 C51 C52 C53 8.9(11) . .
O8 C51 C52 C57 6.8(11) . .
O7 C51 C52 C57 -169.5(7) . .
C57 C52 C53 C54 -0.2(11) . .
C51 C52 C53 C54 -178.6(7) . .
C52 C53 C54 C55 1.4(12) . .
C53 C54 C55 C56 -1.6(11) . .
C53 C54 C55 C58 178.2(7) . .
C54 C55 C56 C57 0.6(11) . .
C58 C55 C56 C57 -179.2(7) . .
C55 C56 C57 C52 0.6(11) . .
C53 C52 C57 C56 -0.8(11) . .
C51 C52 C57 C56 177.6(7) . .
Sm2 O9 C58 O10 121(3) 1_565 .
Sm2 O9 C58 C55 -58(3) 1_565 .
C56 C55 C58 O9 -17.3(11) . .
C54 C55 C58 O9 162.9(7) . .
C56 C55 C58 O10 163.3(7) . .
C54 C55 C58 O10 -16.4(11) . .
Sm1 O11 C59 O12 -176(4) . .
Sm1 O11 C59 C60 3(5) . .
O11 C59 C60 C65 -27.5(11) . .
O12 C59 C60 C65 151.5(8) . .
O11 C59 C60 C61 150.2(8) . .
O12 C59 C60 C61 -30.9(11) . .
C65 C60 C61 C62 4.5(11) . .
C59 C60 C61 C62 -173.2(7) . .
C60 C61 C62 C63 -2.2(12) . .
C61 C62 C63 C64 -1.4(11) . .
C61 C62 C63 C66 177.6(7) . .
C62 C63 C64 C65 2.8(11) . .
C66 C63 C64 C65 -176.3(7) . .
C61 C60 C65 C64 -3.1(11) . .
C59 C60 C65 C64 174.6(7) . .
C63 C64 C65 C60 -0.5(11) . .
Sm2 O13 C66 O14 4.2(15) . .
Sm2 O13 C66 C63 -175.7(6) . .
C62 C63 C66 O14 -177.0(7) . .
C64 C63 C66 O14 2.0(11) . .
C62 C63 C66 O13 2.8(11) . .
C64 C63 C66 O13 -178.1(7) . .
Sm2 O15 C67 O16 -13.9(7) . .
Sm2 O15 C67 C68 164.9(6) . .
Sm2 O16 C67 O15 13.7(7) . .
Sm2 O16 C67 C68 -165.1(6) . .
O19 Sm2 C67 O15 23.0(5) . .
O13 Sm2 C67 O15 -70.9(9) . .
O9 Sm2 C67 O15 -158.6(5) 1_545 .
O2W Sm2 C67 O15 -70.3(5) . .
O18 Sm2 C67 O15 113.8(5) . .
O16 Sm2 C67 O15 -166.1(8) . .
O17 Sm2 C67 O15 98.0(5) . .
C71 Sm2 C67 O15 103.7(5) . .
O19 Sm2 C67 O16 -170.9(4) . .
O13 Sm2 C67 O16 95.2(8) . .
O9 Sm2 C67 O16 7.5(5) 1_545 .
O2W Sm2 C67 O16 95.8(5) . .
O18 Sm2 C67 O16 -80.1(5) . .
O15 Sm2 C67 O16 166.1(8) . .
O17 Sm2 C67 O16 -95.9(5) . .
C71 Sm2 C67 O16 -90.2(5) . .
O19 Sm2 C67 C68 -75(3) . .
O13 Sm2 C67 C68 -169(2) . .
O9 Sm2 C67 C68 103(3) 1_545 .
O2W Sm2 C67 C68 -169(3) . .
O18 Sm2 C67 C68 16(3) . .
O15 Sm2 C67 C68 -98(3) . .
O16 Sm2 C67 C68 96(3) . .
O17 Sm2 C67 C68 0(3) . .
C71 Sm2 C67 C68 5(3) . .
O15 C67 C68 C70 -11.9(11) . .
O16 C67 C68 C70 166.8(7) . .
Sm2 C67 C68 C70 78(3) . .
O15 C67 C68 C69 168.1(8) . .
O16 C67 C68 C69 -13.2(11) . .
Sm2 C67 C68 C69 -102(3) . .
C70 C68 C69 C41 -0.8(12) . 4_666
C67 C68 C69 C41 179.2(7) . 4_666
C69 C68 C70 C42 1.8(12) . 4_666
C67 C68 C70 C42 -178.2(7) . 4_666
Sm2 O18 C71 O17 8.7(8) . .
Sm2 O18 C71 C72 -171.1(6) . .
Sm2 O17 C71 O18 -8.2(7) . .
Sm2 O17 C71 C72 171.6(6) . .
O19 Sm2 C71 O18 -99.3(4) . .
O13 Sm2 C71 O18 -22.0(5) . .
O9 Sm2 C71 O18 59.9(5) 1_545 .
O2W Sm2 C71 O18 -80.7(17) . .
O15 Sm2 C71 O18 -174.6(4) . .
O16 Sm2 C71 O18 133.2(4) . .
O17 Sm2 C71 O18 171.8(7) . .
C67 Sm2 C71 O18 159.8(4) . .
O19 Sm2 C71 O17 88.9(4) . .
O13 Sm2 C71 O17 166.2(4) . .
O9 Sm2 C71 O17 -111.9(4) 1_545 .
O2W Sm2 C71 O17 107.4(16) . .
O18 Sm2 C71 O17 -171.8(7) . .
O15 Sm2 C71 O17 13.5(4) . .
O16 Sm2 C71 O17 -38.6(4) . .
C67 Sm2 C71 O17 -12.0(4) . .
O19 Sm2 C71 C72 -25(4) . .
O13 Sm2 C71 C72 53(4) . .
O9 Sm2 C71 C72 135(4) 1_545 .
O2W Sm2 C71 C72 -6(5) . .
O18 Sm2 C71 C72 75(4) . .
O15 Sm2 C71 C72 -100(4) . .
O16 Sm2 C71 C72 -152(4) . .
O17 Sm2 C71 C72 -113(4) . .
C67 Sm2 C71 C72 -125(4) . .
O18 C71 C72 C74 11.8(11) . .
O17 C71 C72 C74 -168.0(7) . .
Sm2 C71 C72 C74 -59(4) . .
O18 C71 C72 C73 -168.3(7) . .
O17 C71 C72 C73 11.9(11) . .
Sm2 C71 C72 C73 121(4) . .
C74 C72 C73 C74 0.7(13) . 3_756
C71 C72 C73 C74 -179.2(7) . 3_756
C73 C72 C74 C73 -0.7(13) . 3_756
C71 C72 C74 C73 179.2(7) . 3_756
Sm2 O19 C75 O20 108(2) . .
Sm2 O19 C75 C76 -71(3) . .
O19 C75 C76 C77 -2.2(11) . .
O20 C75 C76 C77 178.9(7) . .
O19 C75 C76 C78 179.2(7) . .
O20 C75 C76 C78 0.2(11) . .
C78 C76 C77 C78 -0.9(12) . 3_766
C75 C76 C77 C78 -179.6(7) . 3_766
C77 C76 C78 C77 0.9(12) . 3_766
C75 C76 C78 C77 179.6(7) . 3_766
C80 N11 C79 O21 -2(3) . .
C81 N11 C79 O21 -176.4(15) . .
